data_7118543
loop_
_publ_author_name
'Lama, Prem'
'Alimi, Lukman O.'
'Das, Raj Kumar'
'Barbour, Leonard J.'

_publ_section_title
;
 Hydration-dependent anomalous thermal expansion behaviour in a
 coordination polymer.
;
_journal_issue 15
_journal_name_full 'Chemical communications (Cambridge, England)'
_journal_page_first 3231
_journal_page_last 3234
_journal_paper_doi 10.1039/c6cc00158k
_journal_volume 52
_journal_year 2016
_chemical_formula_moiety 'C22 H18 N2 O6 Zn, H2 O'
_chemical_formula_sum 'C22 H20 N2 O7 Zn'
_chemical_formula_weight 489.77
_chemical_name_systematic
; 
 ? 
;
_space_group_IT_number 33
_symmetry_cell_setting orthorhombic
_symmetry_space_group_name_Hall 'P 2c -2n'
_symmetry_space_group_name_H-M 'P n a 21'
_atom_sites_solution_hydrogens geom
_atom_sites_solution_primary direct
_atom_sites_solution_secondary difmap
_audit_creation_method SHELXL-97
_audit_update_record
;
2015-12-09 deposited with the CCDC.
2016-01-20 downloaded from the CCDC.
;
_cell_angle_alpha 90.00
_cell_angle_beta 90.00
_cell_angle_gamma 90.00
_cell_formula_units_Z 4
_cell_length_a 19.1136(9)
_cell_length_b 7.8642(4)
_cell_length_c 13.7696(6)
_cell_measurement_reflns_used 4878
_cell_measurement_temperature 240(2)
_cell_measurement_theta_max 26.00
_cell_measurement_theta_min 2.59
_cell_volume 2069.75(17)
_computing_cell_refinement 'SAINT (Bruker, 2009)'
_computing_data_reduction SAINT
_computing_molecular_graphics 'X-Seed (Barbour 2001)'
_computing_structure_refinement 'SHELXL-97 (Sheldrick, 1997)'
_computing_structure_solution 'SHELXS-97 (Sheldrick, 1990)'
_diffrn_ambient_temperature 240(2)
_diffrn_measured_fraction_theta_full 1.000
_diffrn_measured_fraction_theta_max 1.000
_diffrn_measurement_device_type 'CCD area detector'
_diffrn_measurement_method 'phi and omega scans'
_diffrn_radiation_monochromator graphite
_diffrn_radiation_source 'fine-focus sealed tube'
_diffrn_radiation_type MoK\a
_diffrn_radiation_wavelength 0.71073
_diffrn_reflns_av_R_equivalents 0.0237
_diffrn_reflns_av_sigmaI/netI 0.0457
_diffrn_reflns_limit_h_max 23
_diffrn_reflns_limit_h_min -23
_diffrn_reflns_limit_k_max 5
_diffrn_reflns_limit_k_min -9
_diffrn_reflns_limit_l_max 16
_diffrn_reflns_limit_l_min -16
_diffrn_reflns_number 10748
_diffrn_reflns_theta_full 26.00
_diffrn_reflns_theta_max 26.00
_diffrn_reflns_theta_min 2.13
_exptl_absorpt_coefficient_mu 1.235
_exptl_absorpt_correction_T_max 0.7956
_exptl_absorpt_correction_T_min 0.6070
_exptl_absorpt_correction_type multi-scan
_exptl_absorpt_process_details SADABS
_exptl_crystal_colour colorless
_exptl_crystal_density_diffrn 1.572
_exptl_crystal_density_method 'not measured'
_exptl_crystal_description block
_exptl_crystal_F_000 1008
_exptl_crystal_size_max 0.45
_exptl_crystal_size_mid 0.33
_exptl_crystal_size_min 0.19
_refine_diff_density_max 0.296
_refine_diff_density_min -0.475
_refine_diff_density_rms 0.058
_refine_ls_abs_structure_details 'Flack H D (1983), Acta Cryst. A39, 876-881'
_refine_ls_abs_structure_Flack 0.010(10)
_refine_ls_extinction_method none
_refine_ls_goodness_of_fit_ref 1.074
_refine_ls_hydrogen_treatment mixed
_refine_ls_matrix_type full
_refine_ls_number_parameters 289
_refine_ls_number_reflns 4041
_refine_ls_number_restraints 4
_refine_ls_restrained_S_all 1.077
_refine_ls_R_factor_all 0.0297
_refine_ls_R_factor_gt 0.0274
_refine_ls_shift/su_max 0.019
_refine_ls_shift/su_mean 0.000
_refine_ls_structure_factor_coef Fsqd
_refine_ls_weighting_details 'calc w=1/[\s^2^(Fo^2^)+(0.0298P)^2^+0.3787P] where P=(Fo^2^+2Fc^2^)/3'
_refine_ls_weighting_scheme calc
_refine_ls_wR_factor_gt 0.0732
_refine_ls_wR_factor_ref 0.0746
_reflns_number_gt 3783
_reflns_number_total 4041
_reflns_threshold_expression >2sigma(I)
_cod_data_source_file c6cc00158k2.cif
_cod_data_source_block LJB_1_H2O_240K
_cod_depositor_comments 'Adding full bibliography for 7118534--7118552.cif.'
_cod_original_sg_symbol_Hall P2c-2n
_cod_original_sg_symbol_H-M Pna21
_cod_database_code 7118543

loop_
_symmetry_equiv_pos_as_xyz
'x, y, z'
'-x, -y, z+1/2'
'-x+1/2, y+1/2, z+1/2'
'x+1/2, -y+1/2, z'

loop_
_atom_site_label
_atom_site_type_symbol
_atom_site_fract_x
_atom_site_fract_y
_atom_site_fract_z
_atom_site_U_iso_or_equiv
_atom_site_adp_type
_atom_site_occupancy
_atom_site_symmetry_multiplicity
_atom_site_calc_flag
_atom_site_refinement_flags
Zn1 Zn 0.386740(12) -0.04567(3) 0.18817(3) 0.01591(9) Uani 1 1 d .
O1 O 0.46748(10) 0.0609(2) 0.12604(14) 0.0220(4) Uani 1 1 d .
O2 O 0.49928(11) 0.2228(3) 0.25088(16) 0.0396(6) Uani 1 1 d .
O3 O 0.76408(12) 0.3055(3) 0.26602(17) 0.0436(6) Uani 1 1 d .
O4 O 0.80688(10) 0.4251(3) 0.13390(16) 0.0292(5) Uani 1 1 d .
O5 O 0.69910(11) 0.2487(3) -0.18492(16) 0.0377(6) Uani 1 1 d .
O6 O 0.59993(10) 0.1028(3) -0.17711(15) 0.0266(5) Uani 1 1 d .
N1 N 0.38815(11) -0.2554(3) 0.09805(18) 0.0209(5) Uani 1 1 d .
N2 N 0.33173(14) -0.7718(4) -0.5619(2) 0.0383(7) Uani 1 1 d .
H2 H 0.3170 -0.7762 -0.6216 0.046 Uiso 1 1 calc R
C1 C 0.50988(12) 0.1593(4) 0.17118(19) 0.0200(6) Uani 1 1 d .
C2 C 0.57720(13) 0.1969(3) 0.1173(2) 0.0171(5) Uani 1 1 d .
C3 C 0.63579(12) 0.2486(3) 0.16941(18) 0.0171(6) Uani 1 1 d .
H3 H 0.6334 0.2563 0.2374 0.021 Uiso 1 1 calc R
C4 C 0.69802(13) 0.2891(4) 0.1220(2) 0.0197(6) Uani 1 1 d .
C5 C 0.76067(12) 0.3443(3) 0.1797(2) 0.0213(6) Uani 1 1 d .
C6 C 0.70119(13) 0.2765(4) 0.02115(19) 0.0202(6) Uani 1 1 d .
H6 H 0.7422 0.3084 -0.0118 0.024 Uiso 1 1 calc R
C7 C 0.64379(14) 0.2168(3) -0.0311(2) 0.0195(6) Uani 1 1 d .
C8 C 0.64924(14) 0.1909(4) -0.13880(19) 0.0215(6) Uani 1 1 d .
C9 C 0.58184(13) 0.1761(3) 0.01795(19) 0.0182(6) Uani 1 1 d .
H9 H 0.5432 0.1345 -0.0170 0.022 Uiso 1 1 calc R
C10 C 0.38248(15) -0.4181(4) 0.1261(2) 0.0262(7) Uani 1 1 d .
H10 H 0.3730 -0.4417 0.1917 0.031 Uiso 1 1 calc R
C11 C 0.39008(15) -0.5521(4) 0.0622(2) 0.0287(7) Uani 1 1 d .
H11 H 0.3845 -0.6644 0.0843 0.034 Uiso 1 1 calc R
C12 C 0.40591(16) -0.5214(4) -0.0346(2) 0.0260(6) Uani 1 1 d .
C13 C 0.41176(16) -0.3527(4) -0.0628(2) 0.0291(7) Uani 1 1 d .
H13 H 0.4223 -0.3252 -0.1276 0.035 Uiso 1 1 calc R
C14 C 0.40212(16) -0.2266(4) 0.0044(2) 0.0258(6) Uani 1 1 d .
H14 H 0.4055 -0.1131 -0.0165 0.031 Uiso 1 1 calc R
C15 C 0.4171(2) -0.6642(4) -0.1054(2) 0.0366(8) Uani 1 1 d .
H15A H 0.3951 -0.7668 -0.0789 0.044 Uiso 1 1 calc R
H15B H 0.4675 -0.6863 -0.1098 0.044 Uiso 1 1 calc R
C16 C 0.38925(16) -0.6361(5) -0.2074(2) 0.0355(8) Uani 1 1 d .
H16A H 0.3384 -0.6204 -0.2047 0.043 Uiso 1 1 calc R
H16B H 0.4099 -0.5322 -0.2344 0.043 Uiso 1 1 calc R
C17 C 0.4060(2) -0.7841(5) -0.2730(3) 0.0486(11) Uani 1 1 d .
H17A H 0.4570 -0.7969 -0.2762 0.058 Uiso 1 1 calc R
H17B H 0.3870 -0.8878 -0.2437 0.058 Uiso 1 1 calc R
C18 C 0.37827(17) -0.7696(4) -0.3749(3) 0.0343(8) Uani 1 1 d .
C19 C 0.30818(18) -0.7942(6) -0.3952(3) 0.0489(10) Uani 1 1 d .
H19 H 0.2759 -0.8100 -0.3445 0.059 Uiso 1 1 calc R
C20 C 0.28595(19) -0.7954(6) -0.4907(3) 0.0529(11) Uani 1 1 d .
H20 H 0.2384 -0.8130 -0.5053 0.063 Uiso 1 1 calc R
C21 C 0.39799(19) -0.7423(6) -0.5458(3) 0.0462(10) Uani 1 1 d .
H21 H 0.4289 -0.7247 -0.5980 0.055 Uiso 1 1 calc R
C22 C 0.42232(18) -0.7372(5) -0.4508(3) 0.0449(9) Uani 1 1 d .
H22 H 0.4695 -0.7112 -0.4386 0.054 Uiso 1 1 calc R
O1W O 0.70399(19) 0.0121(5) 0.3540(3) 0.0865(11) Uani 1 1 d D
H2W1 H 0.7382 -0.0621 0.3479 0.050 Uiso 1 1 d D
H1W1 H 0.7269 0.1139 0.3521 0.050 Uiso 1 1 d D

loop_
_atom_site_aniso_label
_atom_site_aniso_U_11
_atom_site_aniso_U_22
_atom_site_aniso_U_33
_atom_site_aniso_U_23
_atom_site_aniso_U_13
_atom_site_aniso_U_12
Zn1 0.01339(13) 0.02208(15) 0.01228(14) 0.00130(15) -0.00008(16) 0.00035(11)
O1 0.0188(10) 0.0292(11) 0.0181(10) -0.0016(8) 0.0013(8) -0.0082(8)
O2 0.0323(12) 0.0643(17) 0.0222(12) -0.0162(11) 0.0095(10) -0.0161(11)
O3 0.0371(13) 0.0669(17) 0.0267(13) 0.0089(12) -0.0171(11) -0.0216(12)
O4 0.0201(10) 0.0432(13) 0.0242(12) -0.0065(10) 0.0012(8) -0.0107(9)
O5 0.0326(12) 0.0630(16) 0.0176(11) -0.0023(11) 0.0060(9) -0.0197(11)
O6 0.0246(10) 0.0397(12) 0.0157(10) -0.0080(9) 0.0002(8) -0.0066(9)
N1 0.0211(12) 0.0229(13) 0.0186(13) -0.0008(10) -0.0014(9) -0.0023(9)
N2 0.0394(16) 0.0533(18) 0.0222(14) -0.0041(12) -0.0090(13) 0.0110(14)
C1 0.0160(11) 0.0265(13) 0.0175(19) 0.0025(11) -0.0008(10) -0.0022(10)
C2 0.0176(13) 0.0168(13) 0.0169(13) 0.0015(10) 0.0005(11) -0.0011(10)
C3 0.0181(11) 0.0228(13) 0.0104(17) -0.0024(10) 0.0016(9) -0.0035(10)
C4 0.0200(13) 0.0217(14) 0.0173(14) -0.0004(11) -0.0025(11) -0.0009(11)
C5 0.0184(11) 0.0264(13) 0.0191(16) -0.0061(14) -0.0015(13) -0.0010(10)
C6 0.0153(13) 0.0312(16) 0.0140(14) -0.0015(11) 0.0017(10) -0.0045(11)
C7 0.0195(13) 0.0233(13) 0.0155(14) -0.0013(11) 0.0009(11) -0.0026(11)
C8 0.0234(14) 0.0299(15) 0.0111(13) 0.0003(11) -0.0023(11) 0.0006(12)
C9 0.0148(12) 0.0238(14) 0.0161(14) -0.0009(11) -0.0019(10) -0.0026(11)
C10 0.0347(17) 0.0245(15) 0.0194(16) 0.0020(12) 0.0036(11) -0.0019(12)
C11 0.0418(19) 0.0233(16) 0.0209(17) 0.0024(12) -0.0003(13) 0.0006(13)
C12 0.0296(15) 0.0289(16) 0.0196(15) -0.0018(13) -0.0079(13) 0.0026(13)
C13 0.0369(16) 0.0346(17) 0.0159(15) 0.0018(12) -0.0025(12) -0.0073(14)
C14 0.0361(17) 0.0239(15) 0.0175(15) 0.0036(12) -0.0041(12) -0.0058(12)
C15 0.052(2) 0.0357(18) 0.0221(17) -0.0039(14) -0.0066(15) 0.0148(16)
C16 0.047(2) 0.0344(19) 0.0256(18) -0.0067(14) -0.0065(14) 0.0118(15)
C17 0.071(3) 0.046(2) 0.028(2) -0.0147(17) -0.0159(18) 0.026(2)
C18 0.0446(19) 0.0323(19) 0.0260(19) -0.0100(15) -0.0114(14) 0.0154(15)
C19 0.0349(19) 0.080(3) 0.032(2) -0.007(2) 0.0053(15) 0.0029(19)
C20 0.0289(18) 0.094(3) 0.036(2) -0.004(2) -0.0022(16) 0.003(2)
C21 0.041(2) 0.070(3) 0.028(2) 0.0004(19) -0.0010(15) -0.0058(18)
C22 0.0277(17) 0.073(3) 0.034(2) -0.0033(19) -0.0061(15) -0.0040(18)
O1W 0.088(3) 0.083(2) 0.088(3) 0.013(2) 0.013(2) 0.014(2)

loop_
_atom_type_symbol
_atom_type_description
_atom_type_scat_dispersion_real
_atom_type_scat_dispersion_imag
_atom_type_scat_source
C C 0.0033 0.0016 'International Tables Vol C Tables 4.2.6.8 and 6.1.1.4'
H H 0.0000 0.0000 'International Tables Vol C Tables 4.2.6.8 and 6.1.1.4'
N N 0.0061 0.0033 'International Tables Vol C Tables 4.2.6.8 and 6.1.1.4'
O O 0.0106 0.0060 'International Tables Vol C Tables 4.2.6.8 and 6.1.1.4'
Zn Zn 0.2839 1.4301 'International Tables Vol C Tables 4.2.6.8 and 6.1.1.4'

loop_
_geom_angle_atom_site_label_1
_geom_angle_atom_site_label_2
_geom_angle_atom_site_label_3
_geom_angle
_geom_angle_site_symmetry_1
_geom_angle_site_symmetry_3
O6 Zn1 O4 125.96(9) 2_655 4_455
O6 Zn1 O1 114.67(8) 2_655 .
O4 Zn1 O1 104.03(9) 4_455 .
O6 Zn1 N1 113.02(10) 2_655 .
O4 Zn1 N1 99.72(9) 4_455 .
O1 Zn1 N1 93.96(8) . .
C1 O1 Zn1 123.12(18) . .
C5 O4 Zn1 127.2(2) . 4
C8 O6 Zn1 115.14(18) . 2_654
C14 N1 C10 117.1(3) . .
C14 N1 Zn1 116.6(2) . .
C10 N1 Zn1 126.0(2) . .
C21 N2 C20 122.7(3) . .
O2 C1 O1 125.3(2) . .
O2 C1 C2 120.0(2) . .
O1 C1 C2 114.7(2) . .
C9 C2 C3 119.6(2) . .
C9 C2 C1 121.1(2) . .
C3 C2 C1 119.3(2) . .
C2 C3 C4 120.8(2) . .
C3 C4 C6 119.2(2) . .
C3 C4 C5 120.0(2) . .
C6 C4 C5 120.9(2) . .
O3 C5 O4 125.0(2) . .
O3 C5 C4 118.8(2) . .
O4 C5 C4 116.2(3) . .
C7 C6 C4 120.3(2) . .
C6 C7 C9 119.6(3) . .
C6 C7 C8 120.1(2) . .
C9 C7 C8 120.3(2) . .
O5 C8 O6 123.7(3) . .
O5 C8 C7 120.9(2) . .
O6 C8 C7 115.4(2) . .
C2 C9 C7 120.3(2) . .
N1 C10 C11 122.4(3) . .
C10 C11 C12 120.1(3) . .
C13 C12 C11 117.0(3) . .
C13 C12 C15 121.4(3) . .
C11 C12 C15 121.6(3) . .
C14 C13 C12 119.5(3) . .
N1 C14 C13 123.8(3) . .
C12 C15 C16 116.2(3) . .
C17 C16 C15 111.6(3) . .
C18 C17 C16 115.2(3) . .
C22 C18 C19 118.0(3) . .
C22 C18 C17 120.7(3) . .
C19 C18 C17 121.3(4) . .
C18 C19 C20 119.4(3) . .
N2 C20 C19 119.9(3) . .
N2 C21 C22 119.3(3) . .
C18 C22 C21 120.6(3) . .

loop_
_geom_bond_atom_site_label_1
_geom_bond_atom_site_label_2
_geom_bond_distance
_geom_bond_site_symmetry_2
Zn1 O6 1.926(2) 2_655
Zn1 O4 1.946(2) 4_455
Zn1 O1 1.9532(19) .
Zn1 N1 2.064(2) .
O1 C1 1.282(3) .
O2 C1 1.223(4) .
O3 C5 1.229(4) .
O4 C5 1.257(3) .
O4 Zn1 1.946(2) 4
O5 C8 1.232(3) .
O6 C8 1.283(3) .
O6 Zn1 1.926(2) 2_654
N1 C14 1.336(4) .
N1 C10 1.341(4) .
N2 C21 1.306(5) .
N2 C20 1.326(5) .
C1 C2 1.514(3) .
C2 C9 1.381(4) .
C2 C3 1.391(4) .
C3 C4 1.394(4) .
C4 C6 1.394(4) .
C4 C5 1.501(4) .
C6 C7 1.393(4) .
C7 C9 1.400(4) .
C7 C8 1.501(4) .
C10 C11 1.381(4) .
C11 C12 1.387(5) .
C12 C13 1.386(4) .
C12 C15 1.503(4) .
C13 C14 1.369(4) .
C15 C16 1.518(4) .
C16 C17 1.508(5) .
C17 C18 1.504(5) .
C18 C22 1.366(5) .
C18 C19 1.382(5) .
C19 C20 1.383(5) .
C21 C22 1.389(5) .
